data_2106415
loop_
_publ_author_name
'Penney, G.J.'
'Sheldrick, G.M.'

_publ_section_title
;
 The Crystal and Molecular Structure of Tetraphosphorus(II)
 Triselenodiiodide
;
_journal_name_full 'Acta Crystallographica B (24,1968-38,1982)'
_journal_page_first 2092
_journal_page_last 2095
_journal_volume 26
_journal_year 1970
_chemical_formula_sum 'I2 P4 Se3'
_chemical_name_systematic 'P4 Se3 I2'
_space_group_IT_number 62
_symmetry_space_group_name_Hall '-P 2ac 2n'
_symmetry_space_group_name_H-M 'P n m a'
_cell_angle_alpha 90
_cell_angle_beta 90
_cell_angle_gamma 90
_cell_formula_units_Z 4
_cell_length_a 9.78
_cell_length_b 16.32
_cell_length_c 6.8
_cell_volume 1085.345
_citation_journal_id_ASTM ACBCAR
_cod_data_source_file Penney_ACBCAR_1970_1041.cif
_cod_data_source_block I2P4Se3
_cod_database_code 2106415

loop_
_symmetry_equiv_pos_as_xyz
x,y,z
-x+1/2,-y,z+1/2
x+1/2,-y+1/2,-z+1/2
-x,y+1/2,-z
-x,-y,-z
x-1/2,y,-z-1/2
-x-1/2,y-1/2,z-1/2
x,-y-1/2,z

loop_
_atom_site_label
_atom_site_type_symbol
_atom_site_fract_x
_atom_site_fract_y
_atom_site_fract_z
_atom_site_occupancy
_atom_site_U_iso_or_equiv
Se1 Se-2 0.392 0.1416 0.7549 1 0.0
P2 P+3 0.2499 0.25 0.7648 1 0.0
P1 P+2 0.4835 0.1476 0.4449 1 0.0
P3 P+1 0.3691 0.25 0.3076 1 0.0
I1 I-1 0.3526 0.0392 0.2745 1 0.0
Se2 Se-2 0.1694 0.25 0.4598 1 0.0
